data_7216697
loop_
_publ_author_name
'Shigeyuki Yamada'
'Keita Kinoshita'
'Shota Iwama'
'Takashi Yamazaki'
'Toshio Kubota'
'Tomoko Yajima'

_publ_section_title
;
 Development of novel synthetic routes to bis(perfluoroalkyl)-substituted
 anthracene derivatives
;
_journal_issue 19
_journal_name_full 'RSC Advances'
_journal_page_first 6803
_journal_page_last 6806
_journal_paper_doi 10.1039/C3RA40974K
_journal_volume 3
_journal_year 2013
_chemical_formula_moiety 'C28 H16 F6'
_chemical_formula_sum 'C28 H16 F6'
_chemical_formula_weight 466.42
_space_group_IT_number 2
_symmetry_cell_setting triclinic
_symmetry_Int_Tables_number 2
_symmetry_space_group_name_Hall '-P 1'
_symmetry_space_group_name_H-M 'P -1'
_atom_sites_solution_hydrogens geom
_atom_sites_solution_primary direct
_atom_sites_solution_secondary difmap
_cell_angle_alpha 71.537(5)
_cell_angle_beta 81.277(6)
_cell_angle_gamma 76.796(5)
_cell_formula_units_Z 2
_cell_length_a 9.7598(16)
_cell_length_b 9.8853(16)
_cell_length_c 11.7566(19)
_cell_measurement_reflns_used 6773
_cell_measurement_temperature 293
_cell_measurement_theta_max 27.60
_cell_measurement_theta_min 3.30
_cell_volume 1043.6(3)
_computing_cell_refinement 'CrystalClear-SM Auto 2.0 r1'
_computing_data_collection 'CrystalClear-SM Auto 2.0 r1 (Rigaku, 2009)'
_computing_data_reduction 'CrystalClear-SM Auto 2.0 r1'
_computing_molecular_graphics 'CrystalStructure 4.0'
_computing_publication_material 'CrystalStructure 4.0 (Rigaku, 2010)'
_computing_structure_refinement 'SHELXL97 (Sheldrick, 2008)'
_computing_structure_solution 'Il Milione (Burla, et al., 2007)'
_diffrn_ambient_temperature 293
_diffrn_detector_area_resol_mean 6.827
_diffrn_measured_fraction_theta_full 0.998
_diffrn_measured_fraction_theta_max 0.998
_diffrn_measurement_device_type 'Rigaku XtaLAB mini'
_diffrn_measurement_method \w
_diffrn_radiation_type 'Mo K\a'
_diffrn_radiation_wavelength 0.71075
_diffrn_reflns_av_R_equivalents 0.0497
_diffrn_reflns_limit_h_max 12
_diffrn_reflns_limit_h_min -12
_diffrn_reflns_limit_k_max 12
_diffrn_reflns_limit_k_min -12
_diffrn_reflns_limit_l_max 15
_diffrn_reflns_limit_l_min -15
_diffrn_reflns_number 11112
_diffrn_reflns_theta_full 27.48
_diffrn_reflns_theta_max 27.48
_diffrn_standards_number 0
_exptl_absorpt_coefficient_mu 0.123
_exptl_absorpt_correction_T_max 0.988
_exptl_absorpt_correction_T_min 0.830
_exptl_absorpt_correction_type multi-scan
_exptl_absorpt_process_details 'REQAB (Rigaku, 1998)'
_exptl_crystal_colour colorless
_exptl_crystal_density_diffrn 1.484
_exptl_crystal_density_method 'not measured'
_exptl_crystal_description prism
_exptl_crystal_F_000 476.00
_exptl_crystal_size_max 0.280
_exptl_crystal_size_mid 0.170
_exptl_crystal_size_min 0.100
_refine_diff_density_max 0.580
_refine_diff_density_min -0.580
_refine_ls_extinction_method none
_refine_ls_goodness_of_fit_ref 1.034
_refine_ls_hydrogen_treatment constr
_refine_ls_number_parameters 362
_refine_ls_number_reflns 4778
_refine_ls_number_restraints 456
_refine_ls_R_factor_gt 0.0817
_refine_ls_shift/su_max 0.000
_refine_ls_structure_factor_coef Fsqd
_refine_ls_weighting_details 'w = 1/[\s^2^(Fo^2^)+(0.1201P)^2^+0.2914P] where P=(Fo^2^+2Fc^2^)/3'
_refine_ls_weighting_scheme calc
_refine_ls_wR_factor_ref 0.2548
_reflns_number_gt 2289
_reflns_number_total 4778
_reflns_threshold_expression F^2^>2.0\s(F^2^)
_cod_data_source_file c3ra40974k.txt
_cod_data_source_block TY_26diPh_BisCF3_Anth
_cod_database_code 7216697

loop_
_symmetry_equiv_pos_site_id
_symmetry_equiv_pos_as_xyz
1 +X,+Y,+Z
2 -X,-Y,-Z

loop_
_atom_site_label
_atom_site_type_symbol
_atom_site_fract_x
_atom_site_fract_y
_atom_site_fract_z
_atom_site_U_iso_or_equiv
_atom_site_adp_type
_atom_site_occupancy
_atom_site_symmetry_multiplicity
_atom_site_calc_flag
_atom_site_refinement_flags
F1 F 0.1223(11) 0.8701(13) 0.3887(9) 0.052(3) Uani 0.401(6) 2 d .
F1a F 0.0790(9) 0.8770(10) 0.3665(6) 0.077(3) Uani 0.599(6) 2 d .
F2 F -0.0611(7) 0.7840(9) 0.3952(8) 0.071(3) Uani 0.401(6) 2 d .
F2a F -0.0843(5) 0.7708(7) 0.4726(7) 0.0850(18) Uani 0.599(6) 2 d .
F3 F -0.0101(10) 0.8184(11) 0.5527(8) 0.084(3) Uani 0.401(6) 2 d .
F3a F 0.0656(6) 0.8241(6) 0.5555(5) 0.0615(15) Uani 0.599(6) 2 d .
F4 F 0.5869(8) 0.2883(9) 0.4617(8) 0.068(2) Uani 0.401(6) 2 d .
F5 F 0.5173(12) 0.1805(12) 0.6422(8) 0.127(4) Uani 0.401(6) 2 d .
F6 F 0.4431(9) 0.1450(8) 0.4916(9) 0.102(3) Uani 0.401(6) 2 d .
F6a F 0.4313(6) 0.1174(5) 0.5978(6) 0.0856(17) Uani 0.599(6) 2 d .
F5a F 0.5550(6) 0.2483(6) 0.6272(5) 0.0696(15) Uani 0.599(6) 2 d .
F4a F 0.5708(8) 0.2215(8) 0.4585(6) 0.117(3) Uani 0.599(6) 2 d .
C1 C 0.1972(4) 0.6687(4) 0.2585(3) 0.0417(9) Uani 1.0 2 d .
C2 C 0.2690(4) 0.6288(4) 0.1619(4) 0.0440(9) Uani 1.0 2 d .
C3 C 0.3672(5) 0.4961(5) 0.1847(4) 0.0581(12) Uani 1.0 2 d .
C4 C 0.3926(5) 0.4118(5) 0.2968(4) 0.0574(11) Uani 1.0 2 d .
C5 C 0.3239(4) 0.4518(4) 0.4008(4) 0.0433(9) Uani 1.0 2 d .
C6 C 0.3526(4) 0.3704(4) 0.5192(4) 0.0440(9) Uani 1.0 2 d .
C7 C 0.2699(4) 0.4046(4) 0.6188(3) 0.0384(8) Uani 1.0 2 d .
C8 C 0.2923(4) 0.3225(4) 0.7408(4) 0.0434(9) Uani 1.0 2 d .
C9 C 0.2067(4) 0.3514(4) 0.8364(4) 0.0407(9) Uani 1.0 2 d .
C10 C 0.0863(4) 0.4635(4) 0.8124(4) 0.0440(9) Uani 1.0 2 d .
C11 C 0.0627(4) 0.5489(4) 0.6998(4) 0.0442(9) Uani 1.0 2 d .
C12 C 0.1570(4) 0.5292(4) 0.5977(3) 0.0392(8) Uani 1.0 2 d .
C13 C 0.1429(4) 0.6235(4) 0.4804(4) 0.0406(9) Uani 1.0 2 d .
C14 C 0.2187(4) 0.5848(4) 0.3803(3) 0.0397(9) Uani 1.0 2 d .
C15 C 0.4742(5) 0.2428(5) 0.5396(4) 0.0760(13) Uani 1.0 2 d .
C16 C 0.0492(5) 0.7722(4) 0.4630(4) 0.0543(10) Uani 1.0 2 d .
C17 C 0.2460(4) 0.7193(4) 0.0369(3) 0.0419(9) Uani 1.0 2 d .
C18 C 0.2027(5) 0.8704(4) 0.0074(4) 0.0491(10) Uani 1.0 2 d .
C19 C 0.1822(5) 0.9520(5) -0.1094(4) 0.0564(11) Uani 1.0 2 d .
C20 C 0.2073(5) 0.8888(5) -0.2008(4) 0.0564(11) Uani 1.0 2 d .
C21 C 0.2497(4) 0.7407(5) -0.1741(4) 0.0529(10) Uani 1.0 2 d .
C22 C 0.2691(4) 0.6575(5) -0.0571(4) 0.0472(10) Uani 1.0 2 d .
C23 C 0.2392(4) 0.2685(4) 0.9617(3) 0.0400(9) Uani 1.0 2 d .
C24 C 0.3781(5) 0.2150(5) 0.9911(4) 0.0527(10) Uani 1.0 2 d .
C25 C 0.4071(5) 0.1380(5) 1.1072(4) 0.0614(12) Uani 1.0 2 d .
C26 C 0.3005(5) 0.1133(5) 1.1969(4) 0.0562(11) Uani 1.0 2 d .
C27 C 0.1627(5) 0.1644(4) 1.1699(4) 0.0510(10) Uani 1.0 2 d .
C28 C 0.1323(4) 0.2417(4) 1.0531(4) 0.0442(9) Uani 1.0 2 d .
H1 H 0.1308 0.7550 0.2446 0.0501 Uiso 1.0 2 calc R
H3 H 0.4160 0.4661 0.1198 0.0697 Uiso 1.0 2 calc R
H4 H 0.4571 0.3244 0.3071 0.0689 Uiso 1.0 2 calc R
H8 H 0.3691 0.2456 0.7557 0.0521 Uiso 1.0 2 calc R
H10 H 0.0216 0.4788 0.8761 0.0528 Uiso 1.0 2 calc R
H11 H -0.0169 0.6227 0.6879 0.0530 Uiso 1.0 2 calc R
H18 H 0.1877 0.9159 0.0675 0.0589 Uiso 1.0 2 calc R
H19 H 0.1508 1.0519 -0.1268 0.0677 Uiso 1.0 2 calc R
H20 H 0.1956 0.9456 -0.2799 0.0677 Uiso 1.0 2 calc R
H21 H 0.2655 0.6965 -0.2351 0.0634 Uiso 1.0 2 calc R
H22 H 0.2984 0.5573 -0.0405 0.0566 Uiso 1.0 2 calc R
H24 H 0.4520 0.2316 0.9316 0.0632 Uiso 1.0 2 calc R
H25 H 0.5004 0.1021 1.1252 0.0737 Uiso 1.0 2 calc R
H26 H 0.3213 0.0622 1.2755 0.0674 Uiso 1.0 2 calc R
H27 H 0.0897 0.1470 1.2302 0.0612 Uiso 1.0 2 calc R
H28 H 0.0386 0.2762 1.0356 0.0530 Uiso 1.0 2 calc R

loop_
_atom_site_aniso_label
_atom_site_aniso_U_11
_atom_site_aniso_U_22
_atom_site_aniso_U_33
_atom_site_aniso_U_12
_atom_site_aniso_U_13
_atom_site_aniso_U_23
F1 0.067(5) 0.029(4) 0.053(5) -0.001(4) -0.012(4) -0.004(3)
F1a 0.111(6) 0.041(3) 0.051(3) 0.016(4) 0.000(4) -0.001(3)
F2 0.042(4) 0.058(4) 0.090(5) 0.014(3) -0.011(4) -0.004(4)
F2a 0.049(3) 0.069(3) 0.124(5) 0.013(3) -0.013(3) -0.025(4)
F3 0.091(6) 0.062(4) 0.064(4) 0.031(5) 0.014(4) -0.013(3)
F3a 0.084(4) 0.042(3) 0.052(3) 0.010(3) -0.003(3) -0.0216(18)
F4 0.045(4) 0.070(5) 0.081(4) 0.023(4) -0.008(3) -0.035(4)
F5 0.122(6) 0.097(6) 0.103(5) 0.053(5) -0.012(5) 0.004(5)
F6 0.105(5) 0.040(4) 0.137(6) 0.013(4) 0.022(5) -0.029(4)
F6a 0.092(4) 0.032(3) 0.126(5) 0.008(2) -0.039(3) -0.015(3)
F5a 0.051(3) 0.059(4) 0.085(3) -0.005(3) -0.015(3) -0.002(3)
F4a 0.098(4) 0.101(5) 0.105(4) 0.055(4) 0.013(4) -0.025(4)
C1 0.043(2) 0.038(2) 0.040(2) -0.0010(16) -0.0040(16) -0.0103(16)
C2 0.045(2) 0.044(2) 0.043(2) -0.0057(16) -0.0031(17) -0.0147(16)
C3 0.066(3) 0.055(3) 0.043(3) 0.014(2) -0.0011(19) -0.0196(18)
C4 0.062(3) 0.052(3) 0.048(3) 0.010(2) -0.0004(19) -0.0178(19)
C5 0.045(2) 0.038(2) 0.042(2) -0.0013(16) -0.0008(16) -0.0106(16)
C6 0.0414(19) 0.0344(19) 0.047(2) 0.0010(15) 0.0029(16) -0.0079(16)
C7 0.0389(19) 0.0326(18) 0.0396(19) -0.0032(14) -0.0016(15) -0.0082(15)
C8 0.044(2) 0.0336(19) 0.046(2) -0.0006(16) -0.0022(17) -0.0080(16)
C9 0.042(2) 0.0369(19) 0.041(2) -0.0079(15) -0.0029(16) -0.0088(15)
C10 0.044(2) 0.044(2) 0.041(2) -0.0064(16) 0.0042(16) -0.0133(16)
C11 0.044(2) 0.038(2) 0.044(2) -0.0011(16) 0.0002(17) -0.0095(16)
C12 0.0394(19) 0.0370(19) 0.0393(19) -0.0052(15) -0.0003(15) -0.0115(15)
C13 0.0392(19) 0.0357(19) 0.043(2) -0.0019(15) -0.0018(16) -0.0105(15)
C14 0.042(2) 0.0348(19) 0.0396(19) -0.0052(15) -0.0016(16) -0.0099(15)
C15 0.081(3) 0.059(3) 0.063(3) 0.023(3) 0.001(3) -0.012(2)
C16 0.062(3) 0.042(2) 0.049(3) 0.0043(18) 0.0021(19) -0.0121(17)
C17 0.040(2) 0.045(2) 0.0387(19) -0.0065(16) -0.0001(16) -0.0135(16)
C18 0.058(3) 0.046(3) 0.044(3) -0.0099(18) -0.0023(18) -0.0163(17)
C19 0.067(3) 0.048(3) 0.050(3) -0.009(2) -0.007(2) -0.0095(18)
C20 0.058(3) 0.067(3) 0.039(3) -0.016(2) -0.0072(19) -0.0032(19)
C21 0.054(3) 0.067(3) 0.041(3) -0.013(2) -0.0020(19) -0.0205(19)
C22 0.049(3) 0.049(3) 0.044(2) -0.0077(17) -0.0018(17) -0.0156(17)
C23 0.046(2) 0.0340(19) 0.0404(19) -0.0084(15) -0.0060(16) -0.0105(15)
C24 0.046(3) 0.060(3) 0.049(3) -0.0099(19) -0.0054(18) -0.0106(19)
C25 0.052(3) 0.066(3) 0.058(3) -0.003(2) -0.015(2) -0.007(2)
C26 0.068(3) 0.054(3) 0.039(3) -0.003(2) -0.0126(19) -0.0048(18)
C27 0.060(3) 0.048(3) 0.039(2) -0.0096(19) 0.0017(18) -0.0080(17)
C28 0.046(2) 0.040(2) 0.042(2) -0.0041(16) -0.0023(17) -0.0099(16)

loop_
_atom_type_symbol
_atom_type_description
_atom_type_scat_dispersion_real
_atom_type_scat_dispersion_imag
_atom_type_scat_source
C C 0.0033 0.0016
;
International Tables for Crystallography
(1992, Vol. C, Tables 4.2.6.8 and 6.1.1.4)
;
H H 0.0000 0.0000
;
International Tables for Crystallography
(1992, Vol. C, Table 6.1.1.4)
;
F F 0.0171 0.0103
;
International Tables for Crystallography
(1992, Vol. C, Tables 4.2.6.8 and 6.1.1.4)
;

loop_
_geom_angle_atom_site_label_1
_geom_angle_atom_site_label_2
_geom_angle_atom_site_label_3
_geom_angle
_geom_angle_publ_flag
C2 C1 C14 123.3(3) yes
C1 C2 C3 117.6(4) yes
C1 C2 C17 122.0(3) yes
C3 C2 C17 120.4(4) yes
C2 C3 C4 122.2(4) yes
C3 C4 C5 122.2(4) yes
C4 C5 C6 123.9(4) yes
C4 C5 C14 116.8(3) yes
C6 C5 C14 119.3(4) yes
C5 C6 C7 121.5(3) yes
C5 C6 C15 119.0(4) yes
C7 C6 C15 119.4(4) yes
C6 C7 C8 123.6(3) yes
C6 C7 C12 118.7(3) yes
C8 C7 C12 117.8(4) yes
C7 C8 C9 123.1(3) yes
C8 C9 C10 117.9(4) yes
C8 C9 C23 121.1(3) yes
C10 C9 C23 121.1(4) yes
C9 C10 C11 121.7(4) yes
C10 C11 C12 121.8(3) yes
C7 C12 C11 117.0(3) yes
C7 C12 C13 119.5(3) yes
C11 C12 C13 123.5(3) yes
C12 C13 C14 121.2(3) yes
C12 C13 C16 119.0(4) yes
C14 C13 C16 119.7(3) yes
C1 C14 C5 117.8(4) yes
C1 C14 C13 123.7(3) yes
C5 C14 C13 118.5(3) yes
F4 C15 F5 108.0(7) yes
F4 C15 F6 101.5(7) yes
F4 C15 C6 106.8(5) yes
F5 C15 F6 110.9(8) yes
F5 C15 C6 121.3(6) yes
F6 C15 C6 106.6(5) yes
F6a C15 F5a 99.1(5) yes
F6a C15 F4a 108.7(6) yes
F6a C15 C6 112.0(4) yes
F5a C15 F4a 100.7(6) yes
F5a C15 C6 109.5(5) yes
F4a C15 C6 123.6(5) yes
F1 C16 F2 102.3(6) yes
F1 C16 F3 108.9(8) yes
F1 C16 C13 107.7(6) yes
F1a C16 F2a 109.2(6) yes
F1a C16 F3a 102.4(6) yes
F1a C16 C13 117.6(5) yes
F2 C16 F3 105.2(7) yes
F2 C16 C13 109.3(5) yes
F2a C16 F3a 104.4(5) yes
F2a C16 C13 113.8(5) yes
F3 C16 C13 121.8(5) yes
F3a C16 C13 108.1(4) yes
C2 C17 C18 121.8(4) yes
C2 C17 C22 121.1(4) yes
C18 C17 C22 117.1(4) yes
C17 C18 C19 120.7(5) yes
C18 C19 C20 121.2(4) yes
C19 C20 C21 119.1(4) yes
C20 C21 C22 120.2(5) yes
C17 C22 C21 121.7(4) yes
C9 C23 C24 121.0(3) yes
C9 C23 C28 121.1(4) yes
C24 C23 C28 117.9(4) yes
C23 C24 C25 120.6(4) yes
C24 C25 C26 121.0(4) yes
C25 C26 C27 119.5(4) yes
C26 C27 C28 120.0(4) yes
C23 C28 C27 121.0(4) yes
C2 C1 H1 118.338 no
C14 C1 H1 118.352 no
C2 C3 H3 118.883 no
C4 C3 H3 118.881 no
C3 C4 H4 118.916 no
C5 C4 H4 118.922 no
C7 C8 H8 118.434 no
C9 C8 H8 118.431 no
C9 C10 H10 119.169 no
C11 C10 H10 119.161 no
C10 C11 H11 119.080 no
C12 C11 H11 119.072 no
C17 C18 H18 119.646 no
C19 C18 H18 119.650 no
C18 C19 H19 119.407 no
C20 C19 H19 119.404 no
C19 C20 H20 120.436 no
C21 C20 H20 120.450 no
C20 C21 H21 119.894 no
C22 C21 H21 119.902 no
C17 C22 H22 119.156 no
C21 C22 H22 119.158 no
C23 C24 H24 119.708 no
C25 C24 H24 119.713 no
C24 C25 H25 119.525 no
C26 C25 H25 119.523 no
C25 C26 H26 120.243 no
C27 C26 H26 120.251 no
C26 C27 H27 119.995 no
C28 C27 H27 119.994 no
C23 C28 H28 119.476 no
C27 C28 H28 119.485 no

loop_
_geom_bond_atom_site_label_1
_geom_bond_atom_site_label_2
_geom_bond_distance
_geom_bond_publ_flag
F1 C16 1.341(12) yes
F1a C16 1.318(8) yes
F2 C16 1.396(10) yes
F2a C16 1.294(7) yes
F3 C16 1.287(11) yes
F3a C16 1.384(8) yes
F4 C15 1.382(9) yes
F5 C15 1.255(10) yes
F6 C15 1.371(12) yes
F6a C15 1.340(7) yes
F5a C15 1.409(8) yes
F4a C15 1.268(9) yes
C1 C2 1.362(6) yes
C1 C14 1.428(5) yes
C2 C3 1.412(5) yes
C2 C17 1.479(5) yes
C3 C4 1.343(6) yes
C4 C5 1.428(6) yes
C5 C6 1.403(5) yes
C5 C14 1.449(5) yes
C6 C7 1.405(6) yes
C6 C15 1.506(6) yes
C7 C8 1.429(5) yes
C7 C12 1.436(5) yes
C8 C9 1.361(6) yes
C9 C10 1.413(5) yes
C9 C23 1.484(5) yes
C10 C11 1.347(5) yes
C11 C12 1.434(5) yes
C12 C13 1.405(5) yes
C13 C14 1.404(6) yes
C13 C16 1.514(5) yes
C17 C18 1.399(6) yes
C17 C22 1.390(7) yes
C18 C19 1.372(6) yes
C19 C20 1.372(7) yes
C20 C21 1.373(7) yes
C21 C22 1.377(5) yes
C23 C24 1.391(6) yes
C23 C28 1.385(5) yes
C24 C25 1.372(6) yes
C25 C26 1.369(6) yes
C26 C27 1.372(6) yes
C27 C28 1.383(5) yes
C1 H1 0.930 no
C3 H3 0.930 no
C4 H4 0.930 no
C8 H8 0.930 no
C10 H10 0.930 no
C11 H11 0.930 no
C18 H18 0.930 no
C19 H19 0.930 no
C20 H20 0.930 no
C21 H21 0.930 no
C22 H22 0.930 no
C24 H24 0.930 no
C25 H25 0.930 no
C26 H26 0.930 no
C27 H27 0.930 no
C28 H28 0.930 no

loop_
_geom_contact_atom_site_label_1
_geom_contact_atom_site_label_2
_geom_contact_distance
_geom_contact_publ_flag
_geom_contact_site_symmetry_2
F1 C1 2.787(14) no .
F1 C12 3.464(11) no .
F1 C14 2.790(13) no .
F1a C1 2.703(10) no .
F1a C14 2.863(10) no .
F2 C1 2.975(8) no .
F2 C12 3.439(8) no .
F2 C14 2.996(8) no .
F2a C11 3.165(7) no .
F2a C12 3.110(6) no .
F2a C14 3.333(7) no .
F3 C11 2.680(9) no .
F3 C12 2.879(10) no .
F3a C11 2.716(6) no .
F3a C12 2.752(7) no .
F3a C14 3.551(7) no .
F4 C4 2.721(9) no .
F4 C5 2.765(8) no .
F4 C7 3.507(9) no .
F5 C7 2.862(11) no .
F5 C8 2.644(11) no .
F6 C4 2.892(8) no .
F6 C5 2.899(8) no .
F6 C7 3.371(10) no .
F6a C5 3.420(6) no .
F6a C7 2.981(6) no .
F6a C8 2.999(7) no .
F5a C5 3.545(6) no .
F5a C7 2.857(6) no .
F5a C8 2.760(6) no .
F4a C4 2.723(8) no .
F4a C5 2.909(8) no .
C1 C4 2.760(5) no .
C1 C16 2.956(6) no .
C1 C18 2.995(5) no .
C2 C5 2.856(5) no .
C3 C14 2.801(6) no .
C3 C22 2.966(6) no .
C4 C15 2.938(6) no .
C5 C12 2.828(6) no .
C6 C13 2.807(5) no .
C7 C10 2.803(5) no .
C7 C14 2.853(5) no .
C8 C11 2.760(5) no .
C8 C15 2.939(6) no .
C8 C24 2.975(6) no .
C9 C12 2.846(5) no .
C10 C28 3.004(5) no .
C11 C16 2.955(5) no .
C17 C20 2.797(5) no .
C18 C21 2.751(7) no .
C19 C22 2.733(6) no .
C23 C26 2.784(5) no .
C24 C27 2.750(6) no .
C25 C28 2.738(6) no .
F1 F3 3.275(17) no 2_576
F1 C26 3.343(12) no 1_564
F1 C27 3.272(11) no 1_564
F1a F3a 3.314(11) no 2_576
F1a C20 3.577(9) no 2_575
F1a C26 3.486(10) no 1_564
F1a C27 3.226(9) no 1_564
F2 C6 3.403(9) no 2_566
F2 C7 3.113(10) no 2_566
F2 C8 3.465(11) no 2_566
F2 C12 3.406(11) no 2_566
F2 C20 3.452(8) no 2_575
F2a C5 3.427(7) no 2_566
F2a C6 3.213(8) no 2_566
F2a C7 3.262(9) no 2_566
F2a C12 3.559(9) no 2_566
F3 F1 3.275(17) no 2_576
F3 F3 3.450(14) no 2_576
F3 C27 3.412(10) no 2_567
F3a F1a 3.314(11) no 2_576
F3a F3a 3.321(7) no 2_576
F4 C7 3.433(10) no 2_666
F4 C12 3.275(10) no 2_666
F4 C13 3.186(11) no 2_666
F4 C14 3.501(11) no 2_666
F4 C21 3.582(10) no 2_665
F5 C25 3.586(9) no 2_657
F5 C26 3.218(10) no 2_657
F6 F6 2.783(10) no 2_656
F6a C20 3.576(7) no 1_546
F5a C1 3.305(8) no 2_666
F5a C5 3.340(8) no 2_666
F5a C13 3.386(7) no 2_666
F5a C14 3.021(8) no 2_666
F5a C26 3.598(6) no 2_657
F4a C21 3.481(8) no 2_665
C1 F5a 3.305(8) no 2_666
C1 C11 3.571(6) no 2_566
C5 F2a 3.427(7) no 2_566
C5 F5a 3.340(8) no 2_666
C6 F2 3.403(9) no 2_566
C6 F2a 3.213(8) no 2_566
C7 F2 3.113(10) no 2_566
C7 F2a 3.262(9) no 2_566
C7 F4 3.433(10) no 2_666
C8 F2 3.465(11) no 2_566
C10 C21 3.525(7) no 1_556
C11 C1 3.571(6) no 2_566
C12 F2 3.406(11) no 2_566
C12 F2a 3.559(9) no 2_566
C12 F4 3.275(10) no 2_666
C13 F4 3.186(11) no 2_666
C13 F5a 3.386(7) no 2_666
C14 F4 3.501(11) no 2_666
C14 F5a 3.021(8) no 2_666
C20 F1a 3.577(9) no 2_575
C20 F2 3.452(8) no 2_575
C20 F6a 3.576(7) no 1_564
C21 F4 3.582(10) no 2_665
C21 F4a 3.481(8) no 2_665
C21 C10 3.525(7) no 1_554
C25 F5 3.586(9) no 2_657
C26 F1 3.343(12) no 1_546
C26 F1a 3.486(10) no 1_546
C26 F5 3.218(10) no 2_657
C26 F5a 3.598(6) no 2_657
C27 F1 3.272(11) no 1_546
C27 F1a 3.226(9) no 1_546
C27 F3 3.412(10) no 2_567
F1 H1 2.3045 no .
F1a H1 2.0887 no .
F1a H18 3.4391 no .
F2 H1 2.4076 no .
F2 H11 3.3507 no .
F2a H1 3.1668 no .
F2a H11 2.5885 no .
F3 H11 2.0857 no .
F3a H11 2.3293 no .
F4 H4 2.2628 no .
F5 H8 1.9550 no .
F5 H24 3.5386 no .
F6 H4 2.3354 no .
F6 H8 3.4781 no .
F6a H4 3.3879 no .
F6a H8 2.4936 no .
F5a H8 2.1770 no .
F5a H24 3.5291 no .
F4a H4 2.0905 no .
C1 H3 3.2082 no .
C1 H18 2.7399 no .
C2 H4 3.2421 no .
C2 H18 2.6757 no .
C2 H22 2.6469 no .
C3 H1 3.2124 no .
C3 H22 2.6765 no .
C5 H1 3.3004 no .
C5 H3 3.2566 no .
C6 H4 2.6839 no .
C6 H8 2.6733 no .
C7 H11 3.2869 no .
C8 H10 3.2108 no .
C8 H24 2.7219 no .
C9 H11 3.2430 no .
C9 H24 2.6578 no .
C9 H28 2.6493 no .
C10 H8 3.2155 no .
C10 H28 2.7343 no .
C12 H8 3.2877 no .
C12 H10 3.2652 no .
C13 H1 2.6712 no .
C13 H11 2.6877 no .
C14 H4 3.2925 no .
C15 H4 2.6141 no .
C15 H8 2.5974 no .
C16 H1 2.6175 no .
C16 H11 2.6527 no .
C17 H1 2.6238 no .
C17 H3 2.6488 no .
C17 H19 3.2432 no .
C17 H21 3.2501 no .
C18 H1 2.7071 no .
C18 H20 3.2285 no .
C18 H22 3.2227 no .
C19 H21 3.2078 no .
C20 H18 3.2237 no .
C20 H22 3.2167 no .
C21 H19 3.2047 no .
C22 H3 2.6711 no .
C22 H18 3.2242 no .
C22 H20 3.2250 no .
C23 H8 2.6097 no .
C23 H10 2.6745 no .
C23 H25 3.2354 no .
C23 H27 3.2460 no .
C24 H8 2.7007 no .
C24 H26 3.2227 no .
C24 H28 3.2214 no .
C25 H27 3.2079 no .
C26 H24 3.2190 no .
C26 H28 3.2212 no .
C27 H25 3.2054 no .
C28 H10 2.7256 no .
C28 H24 3.2220 no .
C28 H26 3.2274 no .
H1 H18 2.2647 no .
H3 H4 2.2418 no .
H3 H22 2.1888 no .
H8 H24 2.2859 no .
H10 H11 2.2523 no .
H10 H28 2.2629 no .
H18 H19 2.2888 no .
H19 H20 2.3000 no .
H20 H21 2.3077 no .
H21 H22 2.2934 no .
H24 H25 2.2913 no .
H25 H26 2.2954 no .
H26 H27 2.3053 no .
H27 H28 2.3059 no .
F1 H20 3.4245 no 2_575
F1 H26 2.9068 no 1_564
F1 H27 2.7600 no 1_564
F1a H20 2.9740 no 2_575
F1a H26 3.1719 no 1_564
F1a H27 2.6593 no 1_564
F2 H19 3.2104 no 2_575
F2 H20 2.7111 no 2_575
F2a H20 3.0831 no 2_575
F3 H26 3.5653 no 2_567
F3 H27 2.6574 no 2_567
F3a H20 3.1160 no 1_556
F3a H21 3.1342 no 1_556
F3a H27 2.7978 no 2_567
F4 H21 2.8063 no 2_665
F5 H25 3.2483 no 2_657
F5 H26 2.5372 no 2_657
F6 H26 3.3493 no 1_554
F6a H20 3.0781 no 1_546
F6a H25 3.3582 no 2_657
F6a H26 2.9425 no 2_657
F5a H26 2.9478 no 2_657
F4a H20 3.3692 no 2_665
F4a H21 2.8421 no 2_665
F4a H26 3.5848 no 2_657
C1 H11 3.5529 no 2_566
C2 H10 3.3819 no 2_566
C2 H24 3.2216 no 2_666
C3 H22 3.4508 no 2_665
C3 H24 3.3669 no 2_666
C4 H21 3.3068 no 2_665
C8 H19 3.1437 no 1_546
C9 H19 3.0173 no 1_546
C9 H21 3.4062 no 1_556
C9 H22 3.1830 no 1_556
C10 H21 3.0661 no 1_556
C10 H22 3.3336 no 1_556
C10 H28 3.4808 no 2_567
C11 H21 3.0189 no 1_556
C11 H27 3.3282 no 2_567
C12 H21 3.3485 no 1_556
C14 H11 3.4777 no 2_566
C15 H26 3.4949 no 2_657
C16 H20 3.5826 no 2_575
C17 H10 3.4582 no 2_566
C17 H24 3.1881 no 2_666
C17 H25 3.3627 no 2_666
C17 H28 3.0132 no 2_566
C18 H19 3.5309 no 2_575
C18 H24 3.4077 no 2_666
C18 H25 3.1012 no 2_666
C18 H28 3.2069 no 2_566
C19 H8 3.5906 no 1_564
C19 H18 3.5635 no 2_575
C19 H25 3.0073 no 2_666
C19 H28 3.3013 no 2_566
C20 H25 3.1420 no 2_666
C20 H27 3.0814 no 2_566
C20 H28 3.2495 no 2_566
C21 H3 3.4619 no 2_665
C21 H4 3.0802 no 2_665
C21 H25 3.3778 no 2_666
C21 H27 3.3407 no 2_566
C21 H28 3.0412 no 2_566
C22 H3 3.1062 no 2_665
C22 H10 3.5344 no 2_566
C22 H25 3.4699 no 2_666
C22 H28 2.9132 no 2_566
C23 H18 3.4362 no 1_546
C23 H19 2.9893 no 1_546
C23 H22 3.0315 no 1_556
C24 H3 3.3997 no 1_556
C24 H22 3.2070 no 1_556
C25 H3 3.3149 no 1_556
C25 H4 3.5577 no 1_556
C25 H18 3.5659 no 1_546
C26 H4 3.4846 no 1_556
C26 H18 3.2703 no 1_546
C27 H10 3.4871 no 2_567
C27 H11 3.0639 no 2_567
C27 H18 3.0082 no 1_546
C28 H10 3.1257 no 2_567
C28 H18 3.0943 no 1_546
C28 H19 3.2036 no 1_546
H1 H19 3.1928 no 2_575
H3 C21 3.4619 no 2_665
H3 C22 3.1062 no 2_665
H3 C24 3.3997 no 1_554
H3 C25 3.3149 no 1_554
H3 H3 2.9964 no 2_665
H3 H21 3.4203 no 2_665
H3 H22 2.7833 no 2_665
H3 H24 3.3668 no 2_666
H3 H25 3.4854 no 1_554
H4 C21 3.0802 no 2_665
H4 C25 3.5577 no 1_554
H4 C26 3.4846 no 1_554
H4 H21 2.6930 no 2_665
H4 H25 3.4434 no 1_554
H4 H26 3.3079 no 1_554
H8 C19 3.5906 no 1_546
H8 H19 3.0676 no 1_546
H8 H25 3.3000 no 2_657
H10 C2 3.3819 no 2_566
H10 C17 3.4582 no 2_566
H10 C22 3.5344 no 2_566
H10 C27 3.4871 no 2_567
H10 C28 3.1257 no 2_567
H10 H10 3.0280 no 2_567
H10 H21 3.4083 no 1_556
H10 H22 3.3324 no 1_556
H10 H22 3.4435 no 2_566
H10 H27 3.4743 no 2_567
H10 H28 2.8372 no 2_567
H11 C1 3.5529 no 2_566
H11 C14 3.4777 no 2_566
H11 C27 3.0639 no 2_567
H11 H21 3.3220 no 1_556
H11 H27 2.6559 no 2_567
H18 C19 3.5635 no 2_575
H18 C23 3.4362 no 1_564
H18 C25 3.5659 no 1_564
H18 C26 3.2703 no 1_564
H18 C27 3.0082 no 1_564
H18 C28 3.0943 no 1_564
H18 H19 3.2347 no 2_575
H18 H24 3.4858 no 2_666
H18 H25 3.5134 no 2_666
H18 H27 3.3176 no 1_564
H18 H28 3.4484 no 1_564
H19 F2 3.2104 no 2_575
H19 C8 3.1437 no 1_564
H19 C9 3.0173 no 1_564
H19 C18 3.5309 no 2_575
H19 C23 2.9893 no 1_564
H19 C28 3.2036 no 1_564
H19 H1 3.1928 no 2_575
H19 H8 3.0676 no 1_564
H19 H18 3.2347 no 2_575
H19 H25 3.3971 no 2_666
H19 H28 3.2701 no 1_564
H20 F1 3.4245 no 2_575
H20 F1a 2.9740 no 2_575
H20 F2 2.7111 no 2_575
H20 F2a 3.0831 no 2_575
H20 F3a 3.1160 no 1_554
H20 F6a 3.0781 no 1_564
H20 F4a 3.3692 no 2_665
H20 C16 3.5826 no 2_575
H20 H25 3.5753 no 2_666
H20 H27 3.0442 no 2_566
H21 F3a 3.1342 no 1_554
H21 F4 2.8063 no 2_665
H21 F4a 2.8421 no 2_665
H21 C4 3.3068 no 2_665
H21 C9 3.4062 no 1_554
H21 C10 3.0661 no 1_554
H21 C11 3.0189 no 1_554
H21 C12 3.3485 no 1_554
H21 H3 3.4203 no 2_665
H21 H4 2.6930 no 2_665
H21 H10 3.4083 no 1_554
H21 H11 3.3220 no 1_554
H21 H27 3.4577 no 2_566
H21 H28 3.5078 no 2_566
H22 C3 3.4508 no 2_665
H22 C9 3.1830 no 1_554
H22 C10 3.3336 no 1_554
H22 C23 3.0315 no 1_554
H22 C24 3.2070 no 1_554
H22 H3 2.7833 no 2_665
H22 H10 3.3324 no 1_554
H22 H10 3.4435 no 2_566
H22 H24 3.3228 no 1_554
H22 H28 3.3252 no 2_566
H24 C2 3.2216 no 2_666
H24 C3 3.3669 no 2_666
H24 C17 3.1881 no 2_666
H24 C18 3.4077 no 2_666
H24 H3 3.3668 no 2_666
H24 H18 3.4858 no 2_666
H24 H22 3.3228 no 1_556
H24 H25 3.4846 no 2_657
H25 F5 3.2483 no 2_657
H25 F6a 3.3582 no 2_657
H25 C17 3.3627 no 2_666
H25 C18 3.1012 no 2_666
H25 C19 3.0073 no 2_666
H25 C20 3.1420 no 2_666
H25 C21 3.3778 no 2_666
H25 C22 3.4699 no 2_666
H25 H3 3.4854 no 1_556
H25 H4 3.4434 no 1_556
H25 H8 3.3000 no 2_657
H25 H18 3.5134 no 2_666
H25 H19 3.3971 no 2_666
H25 H20 3.5753 no 2_666
H25 H24 3.4846 no 2_657
H26 F1 2.9068 no 1_546
H26 F1a 3.1719 no 1_546
H26 F3 3.5653 no 2_567
H26 F5 2.5372 no 2_657
H26 F6 3.3493 no 1_556
H26 F6a 2.9425 no 2_657
H26 F5a 2.9478 no 2_657
H26 F4a 3.5848 no 2_657
H26 C15 3.4949 no 2_657
H26 H4 3.3079 no 1_556
H27 F1 2.7600 no 1_546
H27 F1a 2.6593 no 1_546
H27 F3 2.6574 no 2_567
H27 F3a 2.7978 no 2_567
H27 C11 3.3282 no 2_567
H27 C20 3.0814 no 2_566
H27 C21 3.3407 no 2_566
H27 H10 3.4743 no 2_567
H27 H11 2.6559 no 2_567
H27 H18 3.3176 no 1_546
H27 H20 3.0442 no 2_566
H27 H21 3.4577 no 2_566
H28 C10 3.4808 no 2_567
H28 C17 3.0132 no 2_566
H28 C18 3.2069 no 2_566
H28 C19 3.3013 no 2_566
H28 C20 3.2495 no 2_566
H28 C21 3.0412 no 2_566
H28 C22 2.9132 no 2_566
H28 H10 2.8372 no 2_567
H28 H18 3.4484 no 1_546
H28 H19 3.2701 no 1_546
H28 H21 3.5078 no 2_566
H28 H22 3.3252 no 2_566

loop_
_geom_torsion_atom_site_label_1
_geom_torsion_atom_site_label_2
_geom_torsion_atom_site_label_3
_geom_torsion_atom_site_label_4
_geom_torsion
_geom_torsion_publ_flag
C2 C1 C14 C5 0.9(6) no
C2 C1 C14 C13 -178.5(4) no
C14 C1 C2 C3 1.3(7) no
C14 C1 C2 C17 -179.0(4) no
C1 C2 C3 C4 -1.2(7) no
C1 C2 C17 C18 28.7(6) no
C1 C2 C17 C22 -152.5(4) no
C3 C2 C17 C18 -151.6(4) no
C3 C2 C17 C22 27.2(6) no
C17 C2 C3 C4 179.1(4) no
C2 C3 C4 C5 -1.2(8) no
C3 C4 C5 C6 -176.7(5) no
C3 C4 C5 C14 3.4(7) no
C4 C5 C6 C7 -171.9(4) no
C4 C5 C6 C15 7.6(7) no
C4 C5 C14 C1 -3.1(6) no
C4 C5 C14 C13 176.3(4) no
C6 C5 C14 C1 176.9(4) no
C6 C5 C14 C13 -3.6(6) no
C14 C5 C6 C7 8.1(6) no
C14 C5 C6 C15 -172.4(4) no
C5 C6 C7 C8 178.1(4) no
C5 C6 C7 C12 -2.3(6) no
C5 C6 C15 F4 45.0(6) no
C5 C6 C15 F5 169.1(4) no
C5 C6 C15 F6 -62.9(5) no
C5 C6 C15 F6a -117.7(5) no
C5 C6 C15 F5a 133.4(4) no
C5 C6 C15 F4a 15.4(8) no
C7 C6 C15 F4 -135.5(4) no
C7 C6 C15 F5 -11.4(7) no
C7 C6 C15 F6 116.6(4) no
C7 C6 C15 F6a 61.8(6) no
C7 C6 C15 F5a -47.1(6) no
C7 C6 C15 F4a -165.1(5) no
C15 C6 C7 C8 -1.4(7) no
C15 C6 C7 C12 178.2(4) no
C6 C7 C8 C9 -176.1(4) no
C6 C7 C12 C11 171.5(4) no
C6 C7 C12 C13 -7.9(6) no
C8 C7 C12 C11 -8.9(6) no
C8 C7 C12 C13 171.7(4) no
C12 C7 C8 C9 4.3(6) no
C7 C8 C9 C10 3.3(7) no
C7 C8 C9 C23 -176.4(4) no
C8 C9 C10 C11 -6.1(7) no
C8 C9 C23 C24 31.9(6) no
C8 C9 C23 C28 -148.0(4) no
C10 C9 C23 C24 -147.7(4) no
C10 C9 C23 C28 32.4(6) no
C23 C9 C10 C11 173.5(4) no
C9 C10 C11 C12 1.2(7) no
C10 C11 C12 C7 6.5(7) no
C10 C11 C12 C13 -174.2(4) no
C7 C12 C13 C14 12.4(6) no
C7 C12 C13 C16 -164.7(4) no
C11 C12 C13 C14 -166.8(4) no
C11 C12 C13 C16 16.1(6) no
C12 C13 C14 C1 172.8(4) no
C12 C13 C14 C5 -6.6(6) no
C12 C13 C16 F1 131.5(4) no
C12 C13 C16 F1a 153.0(4) no
C12 C13 C16 F2 -118.1(4) no
C12 C13 C16 F2a -77.6(5) no
C12 C13 C16 F3 4.8(7) no
C12 C13 C16 F3a 37.9(5) no
C14 C13 C16 F1 -45.6(6) no
C14 C13 C16 F1a -24.1(6) no
C14 C13 C16 F2 64.7(5) no
C14 C13 C16 F2a 105.3(4) no
C14 C13 C16 F3 -172.4(4) no
C14 C13 C16 F3a -139.3(4) no
C16 C13 C14 C1 -10.1(6) no
C16 C13 C14 C5 170.5(4) no
C2 C17 C18 C19 179.9(4) no
C2 C17 C22 C21 -179.2(4) no
C18 C17 C22 C21 -0.3(6) no
C22 C17 C18 C19 1.1(6) no
C17 C18 C19 C20 -1.9(7) no
C18 C19 C20 C21 1.9(7) no
C19 C20 C21 C22 -1.1(7) no
C20 C21 C22 C17 0.3(6) no
C9 C23 C24 C25 -179.8(4) no
C9 C23 C28 C27 -180.0(4) no
C24 C23 C28 C27 0.1(6) no
C28 C23 C24 C25 0.1(7) no
C23 C24 C25 C26 -0.7(8) no
C24 C25 C26 C27 1.0(8) no
C25 C26 C27 C28 -0.7(7) no
C26 C27 C28 C23 0.2(7) no
